data_1569787
loop_
_publ_author_name
'Khan, Sultana Shakila'
'Howlader, Md Belayet Hossain'
'Miyatake, Ryuta'
'Sheikh, Md Chanmiya'
'Zangrando, Ennio'

_publ_section_title
;
 4-(All-yloxy)benzohydrazide.
;
_journal_issue 'Pt 1'
_journal_name_full IUCrData
_journal_page_first x221195
_journal_paper_doi 10.1107/S2414314622011956
_journal_volume 8
_journal_year 2023
_chemical_absolute_configuration unk
_chemical_formula_iupac 'C10 H12 N2 O2'
_chemical_formula_moiety 'C10 H12 N2 O2'
_chemical_formula_sum 'C10 H12 N2 O2'
_chemical_formula_weight 192.22
_chemical_name_common
;
4-(Allyloxy)benzohydrazide
;
_chemical_name_systematic
;
4-(Prop-2-en-1-yloxy)benzohydrazide
;
_space_group_crystal_system monoclinic
_space_group_IT_number 4
_space_group_name_Hall 'P 2yb'
_space_group_name_H-M_alt 'P 1 21 1'
_atom_sites_solution_hydrogens mixed
_atom_sites_solution_primary dual
_audit_creation_method SHELXL-2019/2
_cell_angle_alpha 90
_cell_angle_beta 93.080(18)
_cell_angle_gamma 90
_cell_formula_units_Z 2
_cell_length_a 5.967(4)
_cell_length_b 4.092(3)
_cell_length_c 20.358(14)
_cell_measurement_reflns_used 702
_cell_measurement_temperature 263(2)
_cell_measurement_theta_max 27.43
_cell_measurement_theta_min 3.87
_cell_volume 496.4(6)
_computing_cell_refinement
;
RAPID-AUTO (Rigaku, 2010)
;
_computing_data_collection
;
RAPID-AUTO (Rigaku, 2010)
;
_computing_data_reduction
;
RAPID-AUTO (Rigaku, 2010)
;
_computing_molecular_graphics
;
DIAMOND (Brandenburg & Putz, 1999)
;
_computing_structure_refinement
;
<i>SHELXL2019/2</i> (Sheldrick, 2015b)
;
_computing_structure_solution
;
<i>SHELXT2014/5</i> (Sheldrick, 2015a)
;
_diffrn_ambient_temperature 263(2)
_diffrn_detector_area_resol_mean 10.000
_diffrn_measured_fraction_theta_full 0.995
_diffrn_measured_fraction_theta_max 0.993
_diffrn_measurement_device_type 'Rigaku R-AXIS RAPID CCD'
_diffrn_measurement_method \w
_diffrn_radiation_type MoK\a
_diffrn_radiation_wavelength 0.71075
_diffrn_reflns_av_R_equivalents 0.0726
_diffrn_reflns_av_unetI/netI 0.0997
_diffrn_reflns_limit_h_max 7
_diffrn_reflns_limit_h_min -7
_diffrn_reflns_limit_k_max 4
_diffrn_reflns_limit_k_min -5
_diffrn_reflns_limit_l_max 26
_diffrn_reflns_limit_l_min -26
_diffrn_reflns_number 4612
_diffrn_reflns_theta_full 25.242
_diffrn_reflns_theta_max 27.447
_diffrn_reflns_theta_min 3.006
_exptl_absorpt_coefficient_mu 0.091
_exptl_absorpt_correction_T_max 0.995
_exptl_absorpt_correction_T_min 0.299
_exptl_absorpt_correction_type multi-scan
_exptl_absorpt_process_details
;
(ABSCOR; Rigaku, 1995)
;
_exptl_crystal_colour colorless
_exptl_crystal_density_diffrn 1.286
_exptl_crystal_description plate
_exptl_crystal_F_000 204
_exptl_crystal_size_max 0.470
_exptl_crystal_size_mid 0.210
_exptl_crystal_size_min 0.060
_refine_diff_density_max 0.301
_refine_diff_density_min -0.296
_refine_ls_abs_structure_details
;
 Refined as an inversion twin
;
_refine_ls_abs_structure_Flack 0.5
_refine_ls_extinction_method none
_refine_ls_goodness_of_fit_ref 1.046
_refine_ls_hydrogen_treatment mixed
_refine_ls_matrix_type full
_refine_ls_number_parameters 139
_refine_ls_number_reflns 2075
_refine_ls_number_restraints 1
_refine_ls_restrained_S_all 1.046
_refine_ls_R_factor_all 0.0924
_refine_ls_R_factor_gt 0.0807
_refine_ls_shift/su_max 0.043
_refine_ls_shift/su_mean 0.008
_refine_ls_structure_factor_coef Fsqd
_refine_ls_weighting_details 'w=1/[\s^2^(Fo^2^)+(0.1107P)^2^+0.1955P] where P=(Fo^2^+2Fc^2^)/3'
_refine_ls_weighting_scheme calc
_refine_ls_wR_factor_gt 0.2188
_refine_ls_wR_factor_ref 0.2276
_reflns_number_gt 1596
_reflns_number_total 2075
_reflns_threshold_expression 'I > 2\s(I)'
_cod_data_source_file hb4420.cif
_cod_data_source_block I
_cod_original_cell_volume 496.3(6)
_cod_original_sg_symbol_H-M 'P 21'
_cod_database_code 1569787
_shelx_space_group_comment
;
The symmetry employed for this shelxl refinement is uniquely defined
by the following loop, which should always be used as a source of
symmetry information in preference to the above space-group names.
They are only intended as comments.
;
_shelx_estimated_absorpt_t_min 0.958
_shelx_estimated_absorpt_t_max 0.995

loop_
_space_group_symop_operation_xyz
'x, y, z'
'-x, y+1/2, -z'

loop_
_atom_site_type_symbol
_atom_site_label
_atom_site_fract_x
_atom_site_fract_y
_atom_site_fract_z
_atom_site_U_iso_or_equiv
_atom_site_adp_type
_atom_site_calc_flag
_atom_site_occupancy
_atom_site_disorder_assembly
_atom_site_disorder_group
O O1 1.0223(5) 0.0117(11) 0.59637(15) 0.0501(10) Uani d 1 . .
O O2 0.6099(6) 0.6905(12) 0.84332(16) 0.0576(11) Uani d 1 . .
N N1 0.7352(6) 0.0258(13) 0.48583(18) 0.0420(10) Uani d 1 . .
H H1A 0.810(10) 0.20(2) 0.459(3) 0.070(18) Uiso d 1 . .
H H1B 0.828(9) -0.162(18) 0.495(3) 0.053(15) Uiso d 1 . .
N N2 0.6987(6) 0.1941(12) 0.54599(17) 0.0422(10) Uani d 1 . .
H H2 0.568(9) 0.310(17) 0.551(2) 0.053(15) Uiso d 1 . .
C C1 0.8432(7) 0.1605(13) 0.5991(2) 0.0381(10) Uani d 1 . .
C C2 0.7721(7) 0.3101(12) 0.6615(2) 0.0368(10) Uani d 1 . .
C C3 0.9130(7) 0.2748(14) 0.7179(2) 0.0466(13) Uani d 1 . .
H H3 1.048347 0.163742 0.715485 0.056 Uiso calc 1 . .
C C4 0.8538(8) 0.4031(15) 0.7774(2) 0.0512(14) Uani d 1 . .
H H4 0.948590 0.375286 0.814732 0.061 Uiso calc 1 . .
C C5 0.6535(8) 0.5734(13) 0.7817(2) 0.0450(12) Uani d 1 . .
C C6 0.5104(9) 0.6088(14) 0.7266(2) 0.0499(14) Uani d 1 . .
H H6 0.374650 0.718525 0.729247 0.060 Uiso calc 1 . .
C C7 0.5717(8) 0.4782(15) 0.6669(2) 0.0476(13) Uani d 1 . .
H H7 0.475950 0.504343 0.629677 0.057 Uiso calc 1 . .
C C8 0.4030(9) 0.8680(17) 0.8490(2) 0.0558(14) Uani d 1 . .
H H8A 0.275903 0.726145 0.838444 0.067 Uiso calc 1 . .
H H8B 0.396374 1.050785 0.818586 0.067 Uiso calc 1 . .
C C9 0.3954(12) 0.9884(19) 0.9178(3) 0.0743(19) Uani d 1 . .
H H9 0.525899 1.076453 0.937629 0.089 Uiso calc 1 . .
C C10 0.2180(15) 0.978(3) 0.9519(3) 0.105(3) Uani d 1 . .
H H10A 0.084985 0.891368 0.933402 0.126 Uiso calc 1 . .
H H10B 0.223805 1.057220 0.994739 0.126 Uiso calc 1 . .

loop_
_atom_site_aniso_label
_atom_site_aniso_U_11
_atom_site_aniso_U_22
_atom_site_aniso_U_33
_atom_site_aniso_U_12
_atom_site_aniso_U_13
_atom_site_aniso_U_23
O1 0.0359(16) 0.058(2) 0.0565(18) 0.0103(18) 0.0023(12) -0.0034(17)
O2 0.064(2) 0.064(3) 0.0447(18) -0.003(2) 0.0052(14) -0.0052(17)
N1 0.033(2) 0.045(3) 0.048(2) 0.0006(19) 0.0049(14) -0.0047(19)
N2 0.0352(19) 0.048(3) 0.0436(19) 0.007(2) 0.0032(14) -0.0050(17)
C1 0.034(2) 0.035(2) 0.046(2) -0.004(2) 0.0044(16) 0.0039(19)
C2 0.032(2) 0.031(3) 0.048(2) -0.0047(19) 0.0051(15) 0.0019(18)
C3 0.041(2) 0.047(3) 0.052(3) 0.001(2) -0.0016(18) 0.002(2)
C4 0.046(3) 0.061(4) 0.046(2) -0.005(3) -0.0056(19) 0.000(2)
C5 0.050(3) 0.039(3) 0.046(2) -0.010(2) 0.0081(18) 0.000(2)
C6 0.047(3) 0.055(4) 0.048(2) 0.008(3) 0.006(2) 0.001(2)
C7 0.044(3) 0.055(4) 0.044(2) 0.009(3) -0.0007(17) 0.003(2)
C8 0.061(3) 0.050(3) 0.058(3) -0.004(3) 0.014(2) -0.007(2)
C9 0.094(4) 0.066(5) 0.065(3) -0.006(4) 0.020(3) -0.009(3)
C10 0.131(6) 0.117(8) 0.072(4) 0.017(7) 0.046(4) -0.006(5)

loop_
_atom_type_symbol
_atom_type_description
_atom_type_scat_dispersion_real
_atom_type_scat_dispersion_imag
_atom_type_scat_source
C C 0.0033 0.0016 'International Tables Vol C Tables 4.2.6.8 and 6.1.1.4'
H H 0.0000 0.0000 'International Tables Vol C Tables 4.2.6.8 and 6.1.1.4'
N N 0.0061 0.0033 'International Tables Vol C Tables 4.2.6.8 and 6.1.1.4'
O O 0.0106 0.0060 'International Tables Vol C Tables 4.2.6.8 and 6.1.1.4'

loop_
_geom_angle_atom_site_label_1
_geom_angle_atom_site_label_2
_geom_angle_atom_site_label_3
_geom_angle_site_symmetry_1
_geom_angle_site_symmetry_3
_geom_angle
_geom_angle_publ_flag
C5 O2 C8 . . 116.8(4) ?
N2 N1 H1A . . 102(4) ?
N2 N1 H1B . . 109(3) ?
H1A N1 H1B . . 114(5) ?
C1 N2 N1 . . 121.0(4) ?
C1 N2 H2 . . 118(3) ?
N1 N2 H2 . . 121(3) ?
O1 C1 N2 . . 122.1(4) ?
O1 C1 C2 . . 121.8(4) ?
N2 C1 C2 . . 116.1(4) ?
C3 C2 C7 . . 118.1(4) ?
C3 C2 C1 . . 118.2(4) ?
C7 C2 C1 . . 123.7(4) ?
C4 C3 C2 . . 120.7(5) ?
C4 C3 H3 . . 119.7 ?
C2 C3 H3 . . 119.7 ?
C3 C4 C5 . . 120.4(4) ?
C3 C4 H4 . . 119.8 ?
C5 C4 H4 . . 119.8 ?
C6 C5 O2 . . 124.3(5) ?
C6 C5 C4 . . 119.8(4) ?
O2 C5 C4 . . 115.8(4) ?
C5 C6 C7 . . 119.2(5) ?
C5 C6 H6 . . 120.4 ?
C7 C6 H6 . . 120.4 ?
C2 C7 C6 . . 121.7(4) ?
C2 C7 H7 . . 119.1 ?
C6 C7 H7 . . 119.1 ?
O2 C8 C9 . . 108.1(5) ?
O2 C8 H8A . . 110.1 ?
C9 C8 H8A . . 110.1 ?
O2 C8 H8B . . 110.1 ?
C9 C8 H8B . . 110.1 ?
H8A C8 H8B . . 108.4 ?
C10 C9 C8 . . 124.0(8) ?
C10 C9 H9 . . 118.0 ?
C8 C9 H9 . . 118.0 ?
C9 C10 H10A . . 120.0 ?
C9 C10 H10B . . 120.0 ?
H10A C10 H10B . . 120.0 ?

loop_
_geom_bond_atom_site_label_1
_geom_bond_atom_site_label_2
_geom_bond_site_symmetry_2
_geom_bond_distance
_geom_bond_publ_flag
O1 C1 . 1.234(6) ?
O2 C5 . 1.380(6) ?
O2 C8 . 1.442(7) ?
N1 N2 . 1.432(5) ?
N1 H1A . 1.02(7) ?
N1 H1B . 0.96(7) ?
N2 C1 . 1.352(6) ?
N2 H2 . 0.92(6) ?
C1 C2 . 1.493(6) ?
C2 C3 . 1.393(6) ?
C2 C7 . 1.389(6) ?
C3 C4 . 1.383(7) ?
C3 H3 . 0.9300 ?
C4 C5 . 1.390(7) ?
C4 H4 . 0.9300 ?
C5 C6 . 1.381(7) ?
C6 C7 . 1.395(7) ?
C6 H6 . 0.9300 ?
C7 H7 . 0.9300 ?
C8 C9 . 1.488(8) ?
C8 H8A . 0.9700 ?
C8 H8B . 0.9700 ?
C9 C10 . 1.297(9) ?
C9 H9 . 0.9300 ?
C10 H10A . 0.9300 ?
C10 H10B . 0.9300 ?

loop_
_geom_hbond_atom_site_label_D
_geom_hbond_atom_site_label_H
_geom_hbond_atom_site_label_A
_geom_hbond_site_symmetry_A
_geom_hbond_distance_DH
_geom_hbond_distance_HA
_geom_hbond_distance_DA
_geom_hbond_angle_DHA
_geom_hbond_publ_flag
N1 H1A O1 2_756 1.02(7) 2.00(7) 3.018(6) 174(6) yes
N1 H1B O1 2_746 0.96(7) 2.50(6) 3.095(6) 120(4) yes
N2 H2 N1 2_656 0.92(6) 2.11(6) 2.964(6) 153(4) yes

loop_
_geom_torsion_atom_site_label_1
_geom_torsion_atom_site_label_2
_geom_torsion_atom_site_label_3
_geom_torsion_atom_site_label_4
_geom_torsion_site_symmetry_1
_geom_torsion_site_symmetry_2
_geom_torsion_site_symmetry_3
_geom_torsion_site_symmetry_4
_geom_torsion
_geom_torsion_publ_flag
N1 N2 C1 O1 . . . . 7.3(8) ?
N1 N2 C1 C2 . . . . -171.9(4) ?
O1 C1 C2 C3 . . . . -0.8(7) ?
N2 C1 C2 C3 . . . . 178.5(5) ?
O1 C1 C2 C7 . . . . -179.7(5) ?
N2 C1 C2 C7 . . . . -0.5(7) ?
C7 C2 C3 C4 . . . . 0.2(7) ?
C1 C2 C3 C4 . . . . -178.8(5) ?
C2 C3 C4 C5 . . . . -0.8(8) ?
C8 O2 C5 C6 . . . . -1.7(8) ?
C8 O2 C5 C4 . . . . 180.0(5) ?
C3 C4 C5 C6 . . . . 1.4(8) ?
C3 C4 C5 O2 . . . . 179.8(5) ?
O2 C5 C6 C7 . . . . -179.6(5) ?
C4 C5 C6 C7 . . . . -1.3(8) ?
C3 C2 C7 C6 . . . . -0.1(8) ?
C1 C2 C7 C6 . . . . 178.8(5) ?
C5 C6 C7 C2 . . . . 0.7(8) ?
C5 O2 C8 C9 . . . . -176.7(5) ?
O2 C8 C9 C10 . . . . -137.3(8) ?
